data_4114835
loop_
_publ_author_name
'Yoshiaki Tanabe'
'Shigeki Kuwata'
'Youichi Ishii'

_publ_contact_author_address
;
    Department of Chemistry and Biotechnology
    Graduate School of Engineering, The University of Tokyo
    Honogo 7-3-1, Bunkyo-ku, Tokyo 113-8656 Japan
;
_publ_contact_author_email 'ishii@chembio.t.u-tokyo.ac.jp '
_publ_contact_author_fax +81-03-5841-7265
_publ_contact_author_name 'Prof. Youichi Ishii'
_publ_contact_author_phone +81-03-5841-7264
_publ_section_title
;
 Syntheses and Skeletal Transformations of NCNH- and NCN-Bridged
 Tetrairidium(III) Cages
;
_journal_name_full 'Journal of the American Chemical Society'
_journal_page_first 6528
_journal_page_last 6529
_journal_paper_doi 10.1021/ja017436e
_journal_volume 124
_journal_year 2002
_chemical_formula_sum 'C47.5 H64 Ir4 N8'
_chemical_formula_weight 1515.96
_space_group_IT_number 2
_symmetry_cell_setting triclinic
_symmetry_Int_Tables_number 2
_symmetry_space_group_name_Hall '-P 1'
_symmetry_space_group_name_H-M 'P -1'
_audit_creation_date 'Mon Oct 22 132546 2001'
_audit_creation_method 'by teXsan'
_audit_update_record 'Wed Oct 31 180000 2001'
_cell_angle_alpha 110.448(2)
_cell_angle_beta 91.827(4)
_cell_angle_gamma 115.614(2)
_cell_formula_units_Z 2
_cell_length_a 11.8609(6)
_cell_length_b 13.632(1)
_cell_length_c 17.707(1)
_cell_measurement_reflns_used 15127
_cell_measurement_temperature 123.2
_cell_measurement_theta_max 27.5
_cell_measurement_theta_min 1.9
_cell_volume 2361.6(3)
_computing_cell_refinement PROCESS
_computing_data_collection PROCESS
_computing_data_reduction 'teXsan Ver. 1.11'
_computing_publication_material 'teXsan Ver. 1.11'
_computing_structure_refinement 'teXsan Ver. 1.10'
_computing_structure_solution 'DIRDIF94 (PATTY)'
_diffrn_measured_fraction_theta_full 0.9906
_diffrn_measured_fraction_theta_max 0.9906
_diffrn_measurement_device_type 'Rigaku RAXIS-RAPID Imaging Plate'
_diffrn_measurement_method \w
_diffrn_radiation_type 'Mo K\a'
_diffrn_radiation_wavelength 0.7107
_diffrn_reflns_av_R_equivalents 0.033
_diffrn_reflns_limit_h_max 15
_diffrn_reflns_limit_h_min -15
_diffrn_reflns_limit_k_max 14
_diffrn_reflns_limit_k_min -17
_diffrn_reflns_limit_l_max 22
_diffrn_reflns_limit_l_min -22
_diffrn_reflns_number 22730
_diffrn_reflns_theta_full 27.48
_diffrn_reflns_theta_max 27.48
_exptl_absorpt_coefficient_mu 11.307
_exptl_absorpt_correction_T_max 1.443
_exptl_absorpt_correction_T_min 0.431
_exptl_absorpt_correction_type multi-scan
_exptl_absorpt_process_details '(Higashi, 1995)'
_exptl_crystal_colour yellow
_exptl_crystal_density_diffrn 2.132
_exptl_crystal_description platelet
_exptl_crystal_size_max 0.200
_exptl_crystal_size_mid 0.200
_exptl_crystal_size_min 0.100
_refine_diff_density_max 1.54
_refine_diff_density_min -1.92
_refine_ls_extinction_coef 0.00017(9)
_refine_ls_extinction_method
;
    'Zachariasen(1967) type 2 gaussian isotropic'
;
_refine_ls_goodness_of_fit_ref 1.798
_refine_ls_hydrogen_treatment noref
_refine_ls_number_parameters 526
_refine_ls_number_reflns 9169
_refine_ls_R_factor_gt 0.0296
_refine_ls_shift/su_max 0.0008
_refine_ls_structure_factor_coef F
_refine_ls_weighting_details 'w = 1/[\s^2^(Fo) + 0.00031|Fo|^2^]'
_refine_ls_weighting_scheme calc
_refine_ls_wR_factor_ref 0.0385
_reflns_number_gt 9169
_reflns_number_total 10701
_reflns_threshold_expression F^2^>3.0\s(F^2^)
_cod_data_source_file ja017436e_2.cif
_cod_data_source_block '[Cp*Ir(NCN)3(IrCp*)3(NCN)]'
_cod_original_formula_sum 'C47.50 H64 Ir4 N8 '
_cod_database_code 4114835

loop_
_symmetry_equiv_pos_as_xyz
x,y,z
-x,-y,-z

loop_
_atom_site_label
_atom_site_type_symbol
_atom_site_fract_x
_atom_site_fract_y
_atom_site_fract_z
_atom_site_U_iso_or_equiv
_atom_site_adp_type
_atom_site_occupancy
_atom_site_calc_flag
_atom_site_refinement_flags
Ir(1) Ir 0.63477(2) 0.78282(2) 0.32875(1) 0.01508(6) Uani 1.00 d .
Ir(2) Ir 0.18675(2) 0.47780(2) 0.15177(1) 0.01191(5) Uani 1.00 d .
Ir(3) Ir 0.32186(2) 0.32858(2) 0.19855(1) 0.01126(5) Uani 1.00 d .
Ir(4) Ir 0.20044(2) 0.46892(2) 0.33942(1) 0.01141(5) Uani 1.00 d .
N(1) N 0.5637(5) 0.6490(4) 0.2078(3) 0.018(1) Uani 1.00 d .
N(2) N 0.3567(4) 0.4659(4) 0.1600(3) 0.014(1) Uani 1.00 d .
N(3) N 0.4508(5) 0.7713(5) 0.3294(3) 0.020(1) Uani 1.00 d .
N(4) N 0.2514(4) 0.5834(4) 0.2784(3) 0.014(1) Uani 1.00 d .
N(5) N 0.5743(5) 0.6456(4) 0.3710(3) 0.019(1) Uani 1.00 d .
N(6) N 0.3698(4) 0.4602(4) 0.3185(3) 0.012(1) Uani 1.00 d .
N(7) N 0.1539(4) 0.3529(4) 0.2097(3) 0.011(1) Uani 1.00 d .
N(8) N -0.0612(5) 0.1757(5) 0.1579(3) 0.024(1) Uani 1.00 d .
C(1) C 0.4616(5) 0.5595(5) 0.1864(3) 0.014(1) Uani 1.00 d .
C(2) C 0.3547(5) 0.6776(5) 0.3046(3) 0.013(1) Uani 1.00 d .
C(3) C 0.4742(5) 0.5557(5) 0.3435(3) 0.011(1) Uani 1.00 d .
C(4) C 0.0407(5) 0.2599(5) 0.1827(3) 0.015(1) Uani 1.00 d .
C(5) C 0.8158(7) 0.8883(6) 0.4142(5) 0.040(2) Uani 1.00 d .
C(6) C 0.7451(6) 0.9531(6) 0.4283(4) 0.034(2) Uani 1.00 d .
C(7) C 0.7248(6) 0.9694(5) 0.3536(4) 0.025(2) Uani 1.00 d .
C(8) C 0.7801(6) 0.9136(6) 0.2961(4) 0.030(2) Uani 1.00 d .
C(9) C 0.8365(6) 0.8620(6) 0.3332(5) 0.033(2) Uani 1.00 d .
C(10) C 0.8567(9) 0.8517(9) 0.4757(7) 0.074(3) Uani 1.00 d .
C(11) C 0.706(1) 0.9993(9) 0.5068(7) 0.082(3) Uani 1.00 d .
C(12) C 0.6563(8) 1.0333(7) 0.3400(8) 0.062(3) Uani 1.00 d .
C(13) C 0.7774(9) 0.9089(9) 0.2084(6) 0.061(3) Uani 1.00 d .
C(14) C 0.9109(8) 0.8015(8) 0.2930(8) 0.070(3) Uani 1.00 d .
C(15) C 0.2025(5) 0.5855(5) 0.0849(3) 0.017(1) Uani 1.00 d .
C(16) C 0.1703(5) 0.4656(5) 0.0268(3) 0.018(1) Uani 1.00 d .
C(17) C 0.0492(5) 0.3835(5) 0.0341(4) 0.019(1) Uani 1.00 d .
C(18) C 0.0039(6) 0.4515(6) 0.0965(4) 0.024(2) Uani 1.00 d .
C(19) C 0.0964(5) 0.5742(6) 0.1266(4) 0.020(2) Uani 1.00 d .
C(20) C 0.3213(6) 0.6978(6) 0.0994(4) 0.026(2) Uani 1.00 d .
C(21) C 0.2531(6) 0.4343(6) -0.0293(4) 0.026(2) Uani 1.00 d .
C(22) C -0.0203(6) 0.2519(6) -0.0151(4) 0.026(2) Uani 1.00 d .
C(23) C -0.1216(6) 0.4000(7) 0.1206(4) 0.029(2) Uani 1.00 d .
C(24) C 0.0893(7) 0.6734(7) 0.1916(4) 0.031(2) Uani 1.00 d .
C(25) C 0.3708(6) 0.2091(6) 0.2290(4) 0.023(2) Uani 1.00 d .
C(26) C 0.2522(6) 0.1410(5) 0.1704(4) 0.018(1) Uani 1.00 d .
C(27) C 0.2743(5) 0.1635(5) 0.0962(4) 0.018(1) Uani 1.00 d .
C(28) C 0.4062(5) 0.2431(5) 0.1101(4) 0.019(1) Uani 1.00 d .
C(29) C 0.4677(5) 0.2761(5) 0.1931(4) 0.021(1) Uani 1.00 d .
C(30) C 0.3936(8) 0.2140(7) 0.3146(5) 0.036(2) Uani 1.00 d .
C(31) C 0.1286(6) 0.0553(6) 0.1799(4) 0.027(2) Uani 1.00 d .
C(32) C 0.1766(6) 0.1056(6) 0.0176(4) 0.029(2) Uani 1.00 d .
C(33) C 0.4736(7) 0.2885(7) 0.0507(5) 0.034(2) Uani 1.00 d .
C(34) C 0.6092(7) 0.3570(7) 0.2334(6) 0.043(2) Uani 1.00 d .
C(35) C 0.2245(6) 0.5708(6) 0.4671(4) 0.020(1) Uani 1.00 d .
C(36) C 0.1064(6) 0.5494(6) 0.4228(4) 0.021(2) Uani 1.00 d .
C(37) C 0.0249(5) 0.4265(6) 0.3841(4) 0.018(1) Uani 1.00 d .
C(38) C 0.0891(5) 0.3650(5) 0.4039(3) 0.016(1) Uani 1.00 d .
C(39) C 0.2099(5) 0.4552(5) 0.4570(3) 0.018(1) Uani 1.00 d .
C(40) C 0.3423(6) 0.6881(6) 0.5156(4) 0.029(2) Uani 1.00 d .
C(41) C 0.0779(8) 0.6441(7) 0.4167(5) 0.037(2) Uani 1.00 d .
C(42) C -0.1090(6) 0.3641(7) 0.3339(4) 0.030(2) Uani 1.00 d .
C(43) C 0.0341(6) 0.2348(6) 0.3772(4) 0.025(2) Uani 1.00 d .
C(44) C 0.3109(6) 0.4365(6) 0.4935(4) 0.025(2) Uani 1.00 d .
C(45) C 0.517(1) 0.019(1) 0.1279(8) 0.080(3) Uiso 1.00 d .
C(46) C 0.6176(8) 0.0457(9) 0.0108(6) 0.050(2) Uiso 1.00 d .
C(47) C 0.512(2) 0.012(2) 0.059(1) 0.042(4) Uiso 0.50 d P
C(48) C 0.621(1) 0.052(1) 0.0750(10) 0.036(3) Uiso 0.50 d P
C(49) C 0.613(2) 0.035(2) -0.057(1) 0.041(4) Uiso 0.50 d P
H(1) H 0.7836 0.8034 0.4907 0.0889 Uiso 1.00 calc .
H(2) H 0.9004 0.8081 0.4521 0.0889 Uiso 1.00 calc .
H(3) H 0.9124 0.9204 0.5233 0.0889 Uiso 1.00 calc .
H(4) H 0.7798 1.0520 0.5502 0.0988 Uiso 1.00 calc .
H(5) H 0.6616 1.0407 0.5004 0.0988 Uiso 1.00 calc .
H(6) H 0.6512 0.9348 0.5197 0.0988 Uiso 1.00 calc .
H(7) H 0.6278 1.0624 0.3884 0.0739 Uiso 1.00 calc .
H(8) H 0.7128 1.0981 0.3280 0.0739 Uiso 1.00 calc .
H(9) H 0.5847 0.9803 0.2950 0.0739 Uiso 1.00 calc .
H(10) H 0.6911 0.8677 0.1786 0.0737 Uiso 1.00 calc .
H(11) H 0.8170 0.9875 0.2108 0.0737 Uiso 1.00 calc .
H(12) H 0.8224 0.8685 0.1814 0.0737 Uiso 1.00 calc .
H(13) H 0.9384 0.7747 0.3291 0.0842 Uiso 1.00 calc .
H(14) H 0.8583 0.7355 0.2431 0.0842 Uiso 1.00 calc .
H(15) H 0.9835 0.8558 0.2811 0.0842 Uiso 1.00 calc .
H(16) H 0.3646 0.7344 0.1556 0.0309 Uiso 1.00 calc .
H(17) H 0.3757 0.6801 0.0650 0.0309 Uiso 1.00 calc .
H(18) H 0.2990 0.7502 0.0867 0.0309 Uiso 1.00 calc .
H(19) H 0.2758 0.3824 -0.0163 0.0315 Uiso 1.00 calc .
H(20) H 0.2074 0.3962 -0.0851 0.0315 Uiso 1.00 calc .
H(21) H 0.3286 0.5048 -0.0220 0.0315 Uiso 1.00 calc .
H(22) H -0.0995 0.2305 -0.0471 0.0312 Uiso 1.00 calc .
H(23) H 0.0304 0.2293 -0.0507 0.0312 Uiso 1.00 calc .
H(24) H -0.0359 0.2125 0.0213 0.0312 Uiso 1.00 calc .
H(25) H -0.1299 0.4617 0.1622 0.0347 Uiso 1.00 calc .
H(26) H -0.1895 0.3624 0.0737 0.0347 Uiso 1.00 calc .
H(27) H -0.1252 0.3433 0.1412 0.0347 Uiso 1.00 calc .
H(28) H 0.1593 0.7108 0.2371 0.0368 Uiso 1.00 calc .
H(29) H 0.0931 0.7296 0.1703 0.0368 Uiso 1.00 calc .
H(30) H 0.0111 0.6438 0.2091 0.0368 Uiso 1.00 calc .
H(31) H 0.3717 0.1367 0.3114 0.0434 Uiso 1.00 calc .
H(32) H 0.4813 0.2662 0.3407 0.0434 Uiso 1.00 calc .
H(33) H 0.3421 0.2424 0.3457 0.0434 Uiso 1.00 calc .
H(34) H 0.0637 0.0752 0.1698 0.0324 Uiso 1.00 calc .
H(35) H 0.1056 -0.0229 0.1415 0.0324 Uiso 1.00 calc .
H(36) H 0.1375 0.0589 0.2344 0.0324 Uiso 1.00 calc .
H(37) H 0.1075 0.1223 0.0283 0.0344 Uiso 1.00 calc .
H(38) H 0.2147 0.1356 -0.0213 0.0344 Uiso 1.00 calc .
H(39) H 0.1457 0.0221 -0.0042 0.0344 Uiso 1.00 calc .
H(40) H 0.5407 0.2682 0.0421 0.0413 Uiso 1.00 calc .
H(41) H 0.4147 0.2539 -0.0002 0.0413 Uiso 1.00 calc .
H(42) H 0.5084 0.3725 0.0724 0.0413 Uiso 1.00 calc .
H(43) H 0.6449 0.3126 0.2457 0.0515 Uiso 1.00 calc .
H(44) H 0.6524 0.3892 0.1967 0.0515 Uiso 1.00 calc .
H(45) H 0.6185 0.4198 0.2830 0.0515 Uiso 1.00 calc .
H(46) H 0.3575 0.6989 0.5716 0.0346 Uiso 1.00 calc .
H(47) H 0.4140 0.6885 0.4931 0.0346 Uiso 1.00 calc .
H(48) H 0.3294 0.7509 0.5126 0.0346 Uiso 1.00 calc .
H(49) H 0.1484 0.7202 0.4483 0.0439 Uiso 1.00 calc .
H(50) H 0.0638 0.6334 0.3606 0.0439 Uiso 1.00 calc .
H(51) H 0.0034 0.6386 0.4374 0.0439 Uiso 1.00 calc .
H(52) H -0.1310 0.4209 0.3285 0.0364 Uiso 1.00 calc .
H(53) H -0.1142 0.3104 0.2808 0.0364 Uiso 1.00 calc .
H(54) H -0.1667 0.3214 0.3608 0.0364 Uiso 1.00 calc .
H(55) H -0.0486 0.1961 0.3428 0.0294 Uiso 1.00 calc .
H(56) H 0.0880 0.2085 0.3475 0.0294 Uiso 1.00 calc .
H(57) H 0.0275 0.2161 0.4244 0.0294 Uiso 1.00 calc .
H(58) H 0.2802 0.3540 0.4790 0.0304 Uiso 1.00 calc .
H(59) H 0.3857 0.4668 0.4728 0.0304 Uiso 1.00 calc .
H(60) H 0.3308 0.4770 0.5519 0.0304 Uiso 1.00 calc .

loop_
_atom_site_aniso_label
_atom_site_aniso_U_11
_atom_site_aniso_U_22
_atom_site_aniso_U_33
_atom_site_aniso_U_12
_atom_site_aniso_U_13
_atom_site_aniso_U_23
Ir(1) 0.0123(1) 0.0094(1) 0.0195(1) 0.00187(8) 0.00120(8) 0.00564(9)
Ir(2) 0.0113(1) 0.0131(1) 0.0118(1) 0.00507(8) 0.00188(8) 0.00639(8)
Ir(3) 0.0095(1) 0.0091(1) 0.0129(1) 0.00322(8) 0.00125(7) 0.00334(8)
Ir(4) 0.0110(1) 0.0116(1) 0.0107(1) 0.00420(8) 0.00257(7) 0.00482(8)
N(1) 0.019(2) 0.014(2) 0.018(2) 0.004(2) 0.002(2) 0.006(2)
N(2) 0.011(2) 0.015(2) 0.014(2) 0.004(2) 0.002(2) 0.007(2)
N(3) 0.018(2) 0.016(2) 0.029(3) 0.009(2) 0.007(2) 0.011(2)
N(4) 0.014(2) 0.011(2) 0.014(2) 0.004(2) 0.002(2) 0.005(2)
N(5) 0.019(2) 0.015(2) 0.022(3) 0.004(2) 0.002(2) 0.010(2)
N(6) 0.010(2) 0.016(2) 0.010(2) 0.006(2) 0.000(2) 0.005(2)
N(7) 0.014(2) 0.010(2) 0.009(2) 0.005(2) 0.003(2) 0.003(2)
N(8) 0.019(3) 0.020(3) 0.025(3) 0.005(2) 0.006(2) 0.008(2)
C(1) 0.022(3) 0.016(3) 0.012(3) 0.013(2) 0.006(2) 0.008(2)
C(2) 0.018(3) 0.019(3) 0.012(3) 0.012(2) 0.005(2) 0.010(2)
C(3) 0.013(3) 0.007(2) 0.011(2) 0.003(2) 0.000(2) 0.002(2)
C(4) 0.012(3) 0.017(3) 0.009(2) 0.005(2) -0.002(2) 0.002(2)
C(5) 0.031(4) 0.020(3) 0.047(5) -0.009(3) -0.016(3) 0.019(3)
C(6) 0.027(3) 0.015(3) 0.030(4) -0.009(3) 0.005(3) -0.001(3)
C(7) 0.018(3) 0.004(2) 0.044(4) -0.001(2) 0.002(3) 0.008(3)
C(8) 0.022(3) 0.018(3) 0.024(3) -0.011(3) 0.003(3) 0.006(3)
C(9) 0.007(3) 0.013(3) 0.059(5) -0.004(2) 0.002(3) 0.002(3)
C(10) 0.056(6) 0.040(5) 0.090(8) -0.017(5) -0.038(5) 0.042(6)
C(11) 0.097(8) 0.035(5) 0.051(6) -0.004(5) 0.036(6) -0.008(4)
C(12) 0.035(4) 0.021(4) 0.122(10) 0.013(4) 0.010(5) 0.021(5)
C(13) 0.057(6) 0.052(6) 0.036(5) -0.009(5) 0.016(4) 0.018(4)
C(14) 0.028(4) 0.034(5) 0.14(1) 0.016(4) 0.028(5) 0.021(6)
C(15) 0.021(3) 0.020(3) 0.012(3) 0.011(2) 0.001(2) 0.007(2)
C(16) 0.023(3) 0.021(3) 0.014(3) 0.012(3) 0.001(2) 0.009(2)
C(17) 0.021(3) 0.022(3) 0.014(3) 0.011(3) -0.002(2) 0.007(2)
C(18) 0.024(3) 0.034(4) 0.022(3) 0.020(3) 0.001(2) 0.014(3)
C(19) 0.020(3) 0.029(3) 0.023(3) 0.016(3) 0.007(2) 0.019(3)
C(20) 0.031(3) 0.022(3) 0.022(3) 0.008(3) 0.005(3) 0.013(3)
C(21) 0.037(4) 0.032(4) 0.020(3) 0.020(3) 0.012(3) 0.016(3)
C(22) 0.028(3) 0.024(3) 0.015(3) 0.007(3) -0.008(2) 0.005(3)
C(23) 0.017(3) 0.041(4) 0.030(4) 0.009(3) -0.001(3) 0.021(3)
C(24) 0.044(4) 0.033(4) 0.029(4) 0.027(3) 0.011(3) 0.017(3)
C(25) 0.026(3) 0.018(3) 0.027(3) 0.015(3) 0.000(3) 0.007(3)
C(26) 0.029(3) 0.008(2) 0.022(3) 0.014(2) 0.007(2) 0.004(2)
C(27) 0.019(3) 0.015(3) 0.021(3) 0.010(2) 0.008(2) 0.004(2)
C(28) 0.018(3) 0.014(3) 0.025(3) 0.010(2) 0.010(2) 0.006(2)
C(29) 0.016(3) 0.019(3) 0.027(3) 0.013(3) 0.001(2) 0.002(3)
C(30) 0.056(5) 0.037(4) 0.028(4) 0.033(4) -0.003(3) 0.014(3)
C(31) 0.025(3) 0.013(3) 0.038(4) 0.006(3) 0.012(3) 0.008(3)
C(32) 0.029(3) 0.029(4) 0.022(3) 0.016(3) 0.001(3) 0.001(3)
C(33) 0.034(4) 0.036(4) 0.045(4) 0.018(3) 0.031(3) 0.024(4)
C(34) 0.020(3) 0.026(4) 0.066(6) 0.013(3) -0.007(3) -0.001(4)
C(35) 0.029(3) 0.021(3) 0.012(3) 0.011(3) 0.012(2) 0.009(2)
C(36) 0.029(3) 0.025(3) 0.017(3) 0.017(3) 0.014(2) 0.010(3)
C(37) 0.013(3) 0.027(3) 0.017(3) 0.009(2) 0.010(2) 0.011(2)
C(38) 0.019(3) 0.014(3) 0.011(3) 0.002(2) 0.005(2) 0.006(2)
C(39) 0.020(3) 0.020(3) 0.011(3) 0.007(2) 0.005(2) 0.007(2)
C(40) 0.028(3) 0.019(3) 0.021(3) 0.002(3) 0.006(3) 0.000(3)
C(41) 0.056(5) 0.044(5) 0.034(4) 0.040(4) 0.025(4) 0.019(4)
C(42) 0.014(3) 0.051(5) 0.023(3) 0.012(3) 0.004(2) 0.017(3)
C(43) 0.025(3) 0.020(3) 0.018(3) 0.001(3) 0.006(2) 0.008(3)
C(44) 0.028(3) 0.031(4) 0.021(3) 0.013(3) 0.003(3) 0.016(3)

loop_
_atom_type_symbol
_atom_type_description
_atom_type_scat_dispersion_real
_atom_type_scat_dispersion_imag
_atom_type_scat_source
C C 0.003 0.002
;International Tables for Crystallography
(1992, Vol. C, Tables 4.2.6.8 and 6.1.1.1)
;
H H 0.000 0.000
;International Tables for Crystallography
(1992, Vol. C, Table 6.1.1.2)
;
Ir Ir -1.444 7.990
;International Tables for Crystallography
(1992, Vol. C, Tables 4.2.6.8 and 6.1.1.1)
;
N N 0.006 0.003
;International Tables for Crystallography
(1992, Vol. C, Tables 4.2.6.8 and 6.1.1.1)
;

loop_
_geom_angle_atom_site_label_1
_geom_angle_atom_site_label_2
_geom_angle_atom_site_label_3
_geom_angle
_geom_angle_site_symmetry_1
_geom_angle_site_symmetry_3
_geom_angle_publ_flag
N(1) Ir(1) N(3) 89.2(2) . . yes
N(1) Ir(1) N(5) 87.2(2) . . yes
N(1) Ir(1) C(5) 135.7(3) . . yes
N(1) Ir(1) C(6) 159.9(2) . . yes
N(1) Ir(1) C(7) 122.6(2) . . yes
N(1) Ir(1) C(8) 95.0(2) . . yes
N(1) Ir(1) C(9) 100.9(2) . . yes
N(3) Ir(1) N(5) 88.0(2) . . yes
N(3) Ir(1) C(5) 135.1(3) . . yes
N(3) Ir(1) C(6) 99.0(3) . . yes
N(3) Ir(1) C(7) 92.6(2) . . yes
N(3) Ir(1) C(8) 120.8(3) . . yes
N(3) Ir(1) C(9) 157.8(2) . . yes
N(5) Ir(1) C(5) 94.0(2) . . yes
N(5) Ir(1) C(6) 111.2(3) . . yes
N(5) Ir(1) C(7) 150.2(2) . . yes
N(5) Ir(1) C(8) 151.1(3) . . yes
N(5) Ir(1) C(9) 112.1(3) . . yes
C(5) Ir(1) C(6) 39.1(3) . . yes
C(5) Ir(1) C(7) 65.1(3) . . yes
C(5) Ir(1) C(8) 64.6(3) . . yes
C(5) Ir(1) C(9) 38.5(3) . . yes
C(6) Ir(1) C(7) 39.4(3) . . yes
C(6) Ir(1) C(8) 65.1(3) . . yes
C(6) Ir(1) C(9) 65.5(3) . . yes
C(7) Ir(1) C(8) 38.2(3) . . yes
C(7) Ir(1) C(9) 65.2(3) . . yes
C(8) Ir(1) C(9) 39.2(3) . . yes
N(2) Ir(2) N(4) 85.5(2) . . yes
N(2) Ir(2) N(7) 75.1(2) . . yes
N(2) Ir(2) C(15) 107.7(2) . . yes
N(2) Ir(2) C(16) 96.7(2) . . yes
N(2) Ir(2) C(17) 120.0(2) . . yes
N(2) Ir(2) C(18) 159.1(2) . . yes
N(2) Ir(2) C(19) 145.2(2) . . yes
N(4) Ir(2) N(7) 75.1(2) . . yes
N(4) Ir(2) C(15) 110.1(2) . . yes
N(4) Ir(2) C(16) 149.0(2) . . yes
N(4) Ir(2) C(17) 154.4(2) . . yes
N(4) Ir(2) C(18) 115.4(2) . . yes
N(4) Ir(2) C(19) 95.3(2) . . yes
N(7) Ir(2) C(15) 174.1(2) . . yes
N(7) Ir(2) C(16) 135.5(2) . . yes
N(7) Ir(2) C(17) 108.1(2) . . yes
N(7) Ir(2) C(18) 109.7(2) . . yes
N(7) Ir(2) C(19) 138.8(2) . . yes
C(15) Ir(2) C(16) 39.8(2) . . yes
C(15) Ir(2) C(17) 65.9(2) . . yes
C(15) Ir(2) C(18) 65.8(2) . . yes
C(15) Ir(2) C(19) 39.6(2) . . yes
C(16) Ir(2) C(17) 38.6(2) . . yes
C(16) Ir(2) C(18) 65.2(2) . . yes
C(16) Ir(2) C(19) 65.6(2) . . yes
C(17) Ir(2) C(18) 39.1(2) . . yes
C(17) Ir(2) C(19) 65.1(2) . . yes
C(18) Ir(2) C(19) 38.4(2) . . yes
N(2) Ir(3) N(6) 85.0(2) . . yes
N(2) Ir(3) N(7) 75.7(2) . . yes
N(2) Ir(3) C(25) 154.5(2) . . yes
N(2) Ir(3) C(26) 150.4(2) . . yes
N(2) Ir(3) C(27) 111.9(2) . . yes
N(2) Ir(3) C(28) 96.5(2) . . yes
N(2) Ir(3) C(29) 115.2(2) . . yes
N(6) Ir(3) N(7) 75.9(2) . . yes
N(6) Ir(3) C(25) 98.5(2) . . yes
N(6) Ir(3) C(26) 124.2(2) . . yes
N(6) Ir(3) C(27) 162.9(2) . . yes
N(6) Ir(3) C(28) 141.1(2) . . yes
N(6) Ir(3) C(29) 105.5(2) . . yes
N(7) Ir(3) C(25) 129.8(2) . . yes
N(7) Ir(3) C(26) 104.5(2) . . yes
N(7) Ir(3) C(27) 109.9(2) . . yes
N(7) Ir(3) C(28) 142.2(2) . . yes
N(7) Ir(3) C(29) 169.1(2) . . yes
C(25) Ir(3) C(26) 38.2(2) . . yes
C(25) Ir(3) C(27) 65.1(2) . . yes
C(25) Ir(3) C(28) 65.0(2) . . yes
C(25) Ir(3) C(29) 39.5(2) . . yes
C(26) Ir(3) C(27) 39.3(2) . . yes
C(26) Ir(3) C(28) 64.8(2) . . yes
C(26) Ir(3) C(29) 65.5(2) . . yes
C(27) Ir(3) C(28) 38.3(2) . . yes
C(27) Ir(3) C(29) 65.8(2) . . yes
C(28) Ir(3) C(29) 39.3(2) . . yes
N(4) Ir(4) N(6) 85.6(2) . . yes
N(4) Ir(4) N(7) 75.4(2) . . yes
N(4) Ir(4) C(35) 108.3(2) . . yes
N(4) Ir(4) C(36) 97.0(2) . . yes
N(4) Ir(4) C(37) 119.1(2) . . yes
N(4) Ir(4) C(38) 158.7(2) . . yes
N(4) Ir(4) C(39) 146.0(2) . . yes
N(6) Ir(4) N(7) 75.8(2) . . yes
N(6) Ir(4) C(35) 109.4(2) . . yes
N(6) Ir(4) C(36) 147.8(2) . . yes
N(6) Ir(4) C(37) 155.4(2) . . yes
N(6) Ir(4) C(38) 115.8(2) . . yes
N(6) Ir(4) C(39) 95.4(2) . . yes
N(7) Ir(4) C(35) 173.6(2) . . yes
N(7) Ir(4) C(36) 136.0(2) . . yes
N(7) Ir(4) C(37) 108.4(2) . . yes
N(7) Ir(4) C(38) 108.4(2) . . yes
N(7) Ir(4) C(39) 137.8(2) . . yes
C(35) Ir(4) C(36) 39.3(2) . . yes
C(35) Ir(4) C(37) 65.3(2) . . yes
C(35) Ir(4) C(38) 66.3(2) . . yes
C(35) Ir(4) C(39) 39.6(2) . . yes
C(36) Ir(4) C(37) 37.9(2) . . yes
C(36) Ir(4) C(38) 65.4(2) . . yes
C(36) Ir(4) C(39) 65.0(2) . . yes
C(37) Ir(4) C(38) 39.6(2) . . yes
C(37) Ir(4) C(39) 64.8(2) . . yes
C(38) Ir(4) C(39) 38.6(2) . . yes
Ir(1) N(1) C(1) 123.6(4) . . yes
Ir(2) N(2) Ir(3) 106.7(2) . . yes
Ir(2) N(2) C(1) 118.9(4) . . yes
Ir(3) N(2) C(1) 121.5(4) . . yes
Ir(1) N(3) C(2) 122.1(4) . . yes
Ir(2) N(4) Ir(4) 107.3(2) . . yes
Ir(2) N(4) C(2) 120.0(4) . . yes
Ir(4) N(4) C(2) 121.1(4) . . yes
Ir(1) N(5) C(3) 125.3(4) . . yes
Ir(3) N(6) Ir(4) 105.7(2) . . yes
Ir(3) N(6) C(3) 120.9(4) . . yes
Ir(4) N(6) C(3) 118.8(4) . . yes
Ir(2) N(7) Ir(3) 101.4(2) . . yes
Ir(2) N(7) Ir(4) 101.3(2) . . yes
Ir(2) N(7) C(4) 114.8(4) . . yes
Ir(3) N(7) Ir(4) 101.4(2) . . yes
Ir(3) N(7) C(4) 119.3(4) . . yes
Ir(4) N(7) C(4) 115.9(4) . . yes
N(1) C(1) N(2) 176.7(6) . . yes
N(3) C(2) N(4) 176.7(6) . . yes
N(5) C(3) N(6) 176.5(6) . . yes
N(7) C(4) N(8) 179.6(6) . . yes
Ir(1) C(5) C(6) 70.5(4) . . yes
Ir(1) C(5) C(9) 70.9(4) . . yes
Ir(1) C(5) C(10) 123.4(5) . . yes
C(6) C(5) C(9) 109.4(6) . . yes
C(6) C(5) C(10) 124.5(9) . . yes
C(9) C(5) C(10) 126.0(9) . . yes
Ir(1) C(6) C(5) 70.4(4) . . yes
Ir(1) C(6) C(7) 70.9(4) . . yes
Ir(1) C(6) C(11) 125.8(5) . . yes
C(5) C(6) C(7) 106.8(6) . . yes
C(5) C(6) C(11) 126.1(9) . . yes
C(7) C(6) C(11) 127.1(9) . . yes
Ir(1) C(7) C(6) 69.8(3) . . yes
Ir(1) C(7) C(8) 70.6(3) . . yes
Ir(1) C(7) C(12) 124.8(5) . . yes
C(6) C(7) C(8) 107.9(6) . . yes
C(6) C(7) C(12) 125.9(8) . . yes
C(8) C(7) C(12) 126.2(8) . . yes
Ir(1) C(8) C(7) 71.2(3) . . yes
Ir(1) C(8) C(9) 70.2(4) . . yes
Ir(1) C(8) C(13) 124.0(5) . . yes
C(7) C(8) C(9) 108.9(6) . . yes
C(7) C(8) C(13) 124.3(8) . . yes
C(9) C(8) C(13) 126.8(8) . . yes
Ir(1) C(9) C(5) 70.6(4) . . yes
Ir(1) C(9) C(8) 70.6(3) . . yes
Ir(1) C(9) C(14) 127.6(5) . . yes
C(5) C(9) C(8) 107.0(6) . . yes
C(5) C(9) C(14) 128.2(9) . . yes
C(8) C(9) C(14) 124.6(9) . . yes
Ir(2) C(15) C(16) 70.7(3) . . yes
Ir(2) C(15) C(19) 71.0(3) . . yes
Ir(2) C(15) C(20) 123.0(4) . . yes
C(16) C(15) C(19) 106.6(5) . . yes
C(16) C(15) C(20) 126.9(5) . . yes
C(19) C(15) C(20) 126.6(6) . . yes
Ir(2) C(16) C(15) 69.5(3) . . yes
Ir(2) C(16) C(17) 71.6(3) . . yes
Ir(2) C(16) C(21) 123.4(4) . . yes
C(15) C(16) C(17) 108.7(5) . . yes
C(15) C(16) C(21) 125.2(5) . . yes
C(17) C(16) C(21) 126.1(6) . . yes
Ir(2) C(17) C(16) 69.8(3) . . yes
Ir(2) C(17) C(18) 70.3(3) . . yes
Ir(2) C(17) C(22) 126.6(4) . . yes
C(16) C(17) C(18) 107.8(5) . . yes
C(16) C(17) C(22) 126.3(6) . . yes
C(18) C(17) C(22) 125.9(6) . . yes
Ir(2) C(18) C(17) 70.6(3) . . yes
Ir(2) C(18) C(19) 70.2(3) . . yes
Ir(2) C(18) C(23) 127.2(4) . . yes
C(17) C(18) C(19) 108.2(5) . . yes
C(17) C(18) C(23) 124.9(6) . . yes
C(19) C(18) C(23) 126.8(6) . . yes
Ir(2) C(19) C(15) 69.4(3) . . yes
Ir(2) C(19) C(18) 71.4(3) . . yes
Ir(2) C(19) C(24) 123.3(4) . . yes
C(15) C(19) C(18) 108.8(5) . . yes
C(15) C(19) C(24) 125.1(6) . . yes
C(18) C(19) C(24) 126.1(6) . . yes
Ir(3) C(25) C(26) 71.2(3) . . yes
Ir(3) C(25) C(29) 69.0(3) . . yes
Ir(3) C(25) C(30) 124.7(5) . . yes
C(26) C(25) C(29) 108.5(5) . . yes
C(26) C(25) C(30) 126.6(6) . . yes
C(29) C(25) C(30) 125.0(6) . . yes
Ir(3) C(26) C(25) 70.6(3) . . yes
Ir(3) C(26) C(27) 69.8(3) . . yes
Ir(3) C(26) C(31) 128.3(4) . . yes
C(25) C(26) C(27) 107.9(5) . . yes
C(25) C(26) C(31) 126.6(6) . . yes
C(27) C(26) C(31) 125.3(6) . . yes
Ir(3) C(27) C(26) 70.9(3) . . yes
Ir(3) C(27) C(28) 70.7(3) . . yes
Ir(3) C(27) C(32) 127.1(4) . . yes
C(26) C(27) C(28) 107.6(5) . . yes
C(26) C(27) C(32) 125.8(5) . . yes
C(28) C(27) C(32) 126.5(6) . . yes
Ir(3) C(28) C(27) 70.9(3) . . yes
Ir(3) C(28) C(29) 69.5(3) . . yes
Ir(3) C(28) C(33) 125.1(5) . . yes
C(27) C(28) C(29) 109.2(5) . . yes
C(27) C(28) C(33) 126.8(6) . . yes
C(29) C(28) C(33) 124.1(6) . . yes
Ir(3) C(29) C(25) 71.5(3) . . yes
Ir(3) C(29) C(28) 71.2(3) . . yes
Ir(3) C(29) C(34) 126.3(5) . . yes
C(25) C(29) C(28) 106.8(5) . . yes
C(25) C(29) C(34) 126.0(6) . . yes
C(28) C(29) C(34) 127.0(6) . . yes
Ir(4) C(35) C(36) 71.4(3) . . yes
Ir(4) C(35) C(39) 71.2(3) . . yes
Ir(4) C(35) C(40) 122.7(4) . . yes
C(36) C(35) C(39) 106.6(5) . . yes
C(36) C(35) C(40) 128.5(6) . . yes
C(39) C(35) C(40) 125.0(6) . . yes
Ir(4) C(36) C(35) 69.3(3) . . yes
Ir(4) C(36) C(37) 71.2(3) . . yes
Ir(4) C(36) C(41) 123.8(4) . . yes
C(35) C(36) C(37) 109.1(6) . . yes
C(35) C(36) C(41) 125.1(6) . . yes
C(37) C(36) C(41) 125.8(6) . . yes
Ir(4) C(37) C(36) 70.9(3) . . yes
Ir(4) C(37) C(38) 70.1(3) . . yes
Ir(4) C(37) C(42) 127.4(4) . . yes
C(36) C(37) C(38) 108.8(5) . . yes
C(36) C(37) C(42) 127.4(6) . . yes
C(38) C(37) C(42) 123.7(6) . . yes
Ir(4) C(38) C(37) 70.3(3) . . yes
Ir(4) C(38) C(39) 70.7(3) . . yes
Ir(4) C(38) C(43) 126.5(4) . . yes
C(37) C(38) C(39) 106.4(5) . . yes
C(37) C(38) C(43) 125.9(5) . . yes
C(39) C(38) C(43) 127.6(6) . . yes
Ir(4) C(39) C(35) 69.2(3) . . yes
Ir(4) C(39) C(38) 70.7(3) . . yes
Ir(4) C(39) C(44) 123.5(4) . . yes
C(35) C(39) C(38) 109.1(5) . . yes
C(35) C(39) C(44) 124.3(5) . . yes
C(38) C(39) C(44) 126.6(6) . . yes
C(48) C(45) C(49) 98(1) . 2_655 yes
C(47) C(46) C(49) 131(1) . . yes
C(47) C(46) C(48) 125(1) 2_655 . yes
C(45) C(47) C(46) 131(1) . . yes
C(45) C(47) C(46) 126(1) . 2_655 yes
C(46) C(47) C(46) 102(1) . 2_655 yes
C(45) C(48) C(46) 134(1) . . yes
C(45) C(49) C(46) 127(1) 2_655 . yes

loop_
_geom_bond_atom_site_label_1
_geom_bond_atom_site_label_2
_geom_bond_distance
_geom_bond_site_symmetry_2
_geom_bond_publ_flag
Ir(1) N(1) 2.109(5) . yes
Ir(1) N(3) 2.120(5) . yes
Ir(1) N(5) 2.103(5) . yes
Ir(1) C(5) 2.138(7) . yes
Ir(1) C(6) 2.139(6) . yes
Ir(1) C(7) 2.155(6) . yes
Ir(1) C(8) 2.147(6) . yes
Ir(1) C(9) 2.143(6) . yes
Ir(2) N(2) 2.095(5) . yes
Ir(2) N(4) 2.090(5) . yes
Ir(2) N(7) 2.186(4) . yes
Ir(2) C(15) 2.141(6) . yes
Ir(2) C(16) 2.157(6) . yes
Ir(2) C(17) 2.181(6) . yes
Ir(2) C(18) 2.177(6) . yes
Ir(2) C(19) 2.162(6) . yes
Ir(3) N(2) 2.094(5) . yes
Ir(3) N(6) 2.105(5) . yes
Ir(3) N(7) 2.160(4) . yes
Ir(3) C(25) 2.166(6) . yes
Ir(3) C(26) 2.174(6) . yes
Ir(3) C(27) 2.158(6) . yes
Ir(3) C(28) 2.155(6) . yes
Ir(3) C(29) 2.132(6) . yes
Ir(4) N(4) 2.091(5) . yes
Ir(4) N(6) 2.100(4) . yes
Ir(4) N(7) 2.170(4) . yes
Ir(4) C(35) 2.131(6) . yes
Ir(4) C(36) 2.158(6) . yes
Ir(4) C(37) 2.162(5) . yes
Ir(4) C(38) 2.159(5) . yes
Ir(4) C(39) 2.159(6) . yes
N(1) C(1) 1.212(7) . yes
N(2) C(1) 1.252(7) . yes
N(3) C(2) 1.201(8) . yes
N(4) C(2) 1.245(7) . yes
N(5) C(3) 1.199(7) . yes
N(6) C(3) 1.262(7) . yes
N(7) C(4) 1.305(7) . yes
N(8) C(4) 1.177(7) . yes
C(5) C(6) 1.43(1) . yes
C(5) C(9) 1.41(1) . yes
C(5) C(10) 1.49(1) . yes
C(6) C(7) 1.45(1) . yes
C(6) C(11) 1.49(1) . yes
C(7) C(8) 1.407(10) . yes
C(7) C(12) 1.49(1) . yes
C(8) C(9) 1.44(1) . yes
C(8) C(13) 1.53(1) . yes
C(9) C(14) 1.49(1) . yes
C(15) C(16) 1.462(8) . yes
C(15) C(19) 1.458(8) . yes
C(15) C(20) 1.493(8) . yes
C(16) C(17) 1.433(8) . yes
C(16) C(21) 1.504(8) . yes
C(17) C(18) 1.457(9) . yes
C(17) C(22) 1.497(9) . yes
C(18) C(19) 1.428(9) . yes
C(18) C(23) 1.495(9) . yes
C(19) C(24) 1.475(10) . yes
C(25) C(26) 1.421(8) . yes
C(25) C(29) 1.451(9) . yes
C(25) C(30) 1.504(9) . yes
C(26) C(27) 1.457(8) . yes
C(26) C(31) 1.489(8) . yes
C(27) C(28) 1.416(8) . yes
C(27) C(32) 1.497(9) . yes
C(28) C(29) 1.442(9) . yes
C(28) C(33) 1.486(8) . yes
C(29) C(34) 1.522(9) . yes
C(35) C(36) 1.442(9) . yes
C(35) C(39) 1.453(9) . yes
C(35) C(40) 1.510(8) . yes
C(36) C(37) 1.401(9) . yes
C(36) C(41) 1.505(10) . yes
C(37) C(38) 1.465(9) . yes
C(37) C(42) 1.500(8) . yes
C(38) C(39) 1.426(8) . yes
C(38) C(43) 1.481(9) . yes
C(39) C(44) 1.499(9) . yes
C(45) C(47) 1.19(2) . yes
C(45) C(48) 1.58(2) . yes
C(45) C(49) 1.66(2) 2_655 yes
C(46) C(47) 1.53(2) . yes
C(46) C(47) 1.63(2) 2_655 yes
C(46) C(48) 1.11(2) . yes
C(46) C(49) 1.15(2) . yes

loop_
_geom_contact_atom_site_label_1
_geom_contact_atom_site_label_2
_geom_contact_distance
_geom_contact_site_symmetry_2
N(5) C(44) 3.442(8) 2_666
N(8) C(48) 3.41(2) 1_455
C(14) C(24) 3.46(1) 1_655
C(26) C(49) 3.54(2) 2_655
C(27) C(49) 3.38(2) 2_655
C(27) C(46) 3.59(1) 2_655
C(28) C(49) 3.47(2) 2_655
C(29) C(45) 3.59(1) .

loop_
_geom_torsion_atom_site_label_1
_geom_torsion_atom_site_label_2
_geom_torsion_atom_site_label_3
_geom_torsion_atom_site_label_4
_geom_torsion
_geom_torsion_site_symmetry_2
_geom_torsion_site_symmetry_3
_geom_torsion_site_symmetry_4
_geom_torsion_publ_flag
Ir(1) N(1) C(1) N(2) 167(10) . . . yes
Ir(1) N(3) C(2) N(4) -159(10) . . . yes
Ir(1) N(5) C(3) N(6) -161(9) . . . yes
Ir(1) C(5) C(6) C(7) -62.0(4) . . . yes
Ir(1) C(5) C(6) C(11) 120.6(7) . . . yes
Ir(1) C(5) C(9) C(8) 61.5(4) . . . yes
Ir(1) C(5) C(9) C(14) -123.1(7) . . . yes
Ir(1) C(6) C(5) C(9) 60.6(5) . . . yes
Ir(1) C(6) C(5) C(10) -117.7(7) . . . yes
Ir(1) C(6) C(7) C(8) -60.6(4) . . . yes
Ir(1) C(6) C(7) C(12) 119.0(6) . . . yes
Ir(1) C(7) C(6) C(5) 61.7(4) . . . yes
Ir(1) C(7) C(6) C(11) -120.9(7) . . . yes
Ir(1) C(7) C(8) C(9) -60.4(4) . . . yes
Ir(1) C(7) C(8) C(13) 118.9(6) . . . yes
Ir(1) C(8) C(7) C(6) 60.1(4) . . . yes
Ir(1) C(8) C(7) C(12) -119.5(7) . . . yes
Ir(1) C(8) C(9) C(5) -61.5(4) . . . yes
Ir(1) C(8) C(9) C(14) 122.9(7) . . . yes
Ir(1) C(9) C(5) C(6) -60.3(5) . . . yes
Ir(1) C(9) C(5) C(10) 117.9(7) . . . yes
Ir(1) C(9) C(8) C(7) 61.0(4) . . . yes
Ir(1) C(9) C(8) C(13) -118.3(7) . . . yes
Ir(2) N(2) Ir(3) N(6) -85.1(2) . . . yes
Ir(2) N(2) Ir(3) N(7) -8.4(2) . . . yes
Ir(2) N(2) Ir(3) C(25) 175.6(4) . . . yes
Ir(2) N(2) Ir(3) C(26) 85.9(4) . . . yes
Ir(2) N(2) Ir(3) C(27) 97.6(2) . . . yes
Ir(2) N(2) Ir(3) C(28) 134.0(2) . . . yes
Ir(2) N(2) Ir(3) C(29) 170.2(2) . . . yes
Ir(2) N(2) C(1) N(1) -100(10) . . . yes
Ir(2) N(4) Ir(4) N(6) 84.2(2) . . . yes
Ir(2) N(4) Ir(4) N(7) 7.7(2) . . . yes
Ir(2) N(4) Ir(4) C(35) -166.8(2) . . . yes
Ir(2) N(4) Ir(4) C(36) -128.2(2) . . . yes
Ir(2) N(4) Ir(4) C(37) -95.5(3) . . . yes
Ir(2) N(4) Ir(4) C(38) -95.4(5) . . . yes
Ir(2) N(4) Ir(4) C(39) 177.2(3) . . . yes
Ir(2) N(4) C(2) N(3) 89(10) . . . yes
Ir(2) N(7) Ir(3) N(2) 7.9(2) . . . yes
Ir(2) N(7) Ir(3) N(6) 96.2(2) . . . yes
Ir(2) N(7) Ir(3) C(25) -174.4(2) . . . yes
Ir(2) N(7) Ir(3) C(26) -141.5(2) . . . yes
Ir(2) N(7) Ir(3) C(27) -100.7(2) . . . yes
Ir(2) N(7) Ir(3) C(28) -74.2(3) . . . yes
Ir(2) N(7) Ir(3) C(29) -165.2(10) . . . yes
Ir(2) N(7) Ir(4) N(4) -7.1(2) . . . yes
Ir(2) N(7) Ir(4) N(6) -96.2(2) . . . yes
Ir(2) N(7) Ir(4) C(35) 118(1) . . . yes
Ir(2) N(7) Ir(4) C(36) 77.7(3) . . . yes
Ir(2) N(7) Ir(4) C(37) 109.1(2) . . . yes
Ir(2) N(7) Ir(4) C(38) 151.0(2) . . . yes
Ir(2) N(7) Ir(4) C(39) -178.4(2) . . . yes
Ir(2) N(7) C(4) N(8) 71.7 . . . yes
Ir(2) C(15) C(16) C(17) 61.2(4) . . . yes
Ir(2) C(15) C(16) C(21) -117.2(6) . . . yes
Ir(2) C(15) C(19) C(18) -60.8(4) . . . yes
Ir(2) C(15) C(19) C(24) 116.9(6) . . . yes
Ir(2) C(16) C(15) C(19) -62.3(4) . . . yes
Ir(2) C(16) C(15) C(20) 117.3(6) . . . yes
Ir(2) C(16) C(17) C(18) 60.4(4) . . . yes
Ir(2) C(16) C(17) C(22) -121.2(6) . . . yes
Ir(2) C(17) C(16) C(15) -59.9(4) . . . yes
Ir(2) C(17) C(16) C(21) 118.5(6) . . . yes
Ir(2) C(17) C(18) C(19) 60.4(4) . . . yes
Ir(2) C(17) C(18) C(23) -122.5(6) . . . yes
Ir(2) C(18) C(17) C(16) -60.0(4) . . . yes
Ir(2) C(18) C(17) C(22) 121.5(6) . . . yes
Ir(2) C(18) C(19) C(15) 59.6(4) . . . yes
Ir(2) C(18) C(19) C(24) -118.1(6) . . . yes
Ir(2) C(19) C(15) C(16) 62.1(4) . . . yes
Ir(2) C(19) C(15) C(20) -117.5(6) . . . yes
Ir(2) C(19) C(18) C(17) -60.7(4) . . . yes
Ir(2) C(19) C(18) C(23) 122.3(6) . . . yes
Ir(3) N(2) Ir(2) N(4) 84.0(2) . . . yes
Ir(3) N(2) Ir(2) N(7) 8.3(2) . . . yes
Ir(3) N(2) Ir(2) C(15) -166.3(2) . . . yes
Ir(3) N(2) Ir(2) C(16) -127.0(2) . . . yes
Ir(3) N(2) Ir(2) C(17) -94.3(3) . . . yes
Ir(3) N(2) Ir(2) C(18) -97.9(6) . . . yes
Ir(3) N(2) Ir(2) C(19) 176.8(3) . . . yes
Ir(3) N(2) C(1) N(1) 123(10) . . . yes
Ir(3) N(6) Ir(4) N(4) -84.4(2) . . . yes
Ir(3) N(6) Ir(4) N(7) -8.4(2) . . . yes
Ir(3) N(6) Ir(4) C(35) 167.7(2) . . . yes
Ir(3) N(6) Ir(4) C(36) 179.5(3) . . . yes
Ir(3) N(6) Ir(4) C(37) 94.9(5) . . . yes
Ir(3) N(6) Ir(4) C(38) 95.4(2) . . . yes
Ir(3) N(6) Ir(4) C(39) 129.7(2) . . . yes
Ir(3) N(6) C(3) N(5) -133(9) . . . yes
Ir(3) N(7) Ir(2) N(2) -7.9(2) . . . yes
Ir(3) N(7) Ir(2) N(4) -97.1(2) . . . yes
Ir(3) N(7) Ir(2) C(15) 111(1) . . . yes
Ir(3) N(7) Ir(2) C(16) 76.6(3) . . . yes
Ir(3) N(7) Ir(2) C(17) 109.4(2) . . . yes
Ir(3) N(7) Ir(2) C(18) 150.8(2) . . . yes
Ir(3) N(7) Ir(2) C(19) -177.9(3) . . . yes
Ir(3) N(7) Ir(4) N(4) 97.1(2) . . . yes
Ir(3) N(7) Ir(4) N(6) 8.0(2) . . . yes
Ir(3) N(7) Ir(4) C(35) -137(1) . . . yes
Ir(3) N(7) Ir(4) C(36) -178.1(2) . . . yes
Ir(3) N(7) Ir(4) C(37) -146.7(2) . . . yes
Ir(3) N(7) Ir(4) C(38) -104.8(2) . . . yes
Ir(3) N(7) Ir(4) C(39) -74.2(3) . . . yes
Ir(3) N(7) C(4) N(8) -48.9 . . . yes
Ir(3) C(25) C(26) C(27) 60.0(4) . . . yes
Ir(3) C(25) C(26) C(31) -123.8(6) . . . yes
Ir(3) C(25) C(29) C(28) -62.9(4) . . . yes
Ir(3) C(25) C(29) C(34) 121.9(6) . . . yes
Ir(3) C(26) C(25) C(29) -59.1(4) . . . yes
Ir(3) C(26) C(25) C(30) 119.7(7) . . . yes
Ir(3) C(26) C(27) C(28) 61.6(4) . . . yes
Ir(3) C(26) C(27) C(32) -122.5(6) . . . yes
Ir(3) C(27) C(26) C(25) -60.5(4) . . . yes
Ir(3) C(27) C(26) C(31) 123.2(6) . . . yes
Ir(3) C(27) C(28) C(29) 59.1(4) . . . yes
Ir(3) C(27) C(28) C(33) -120.1(6) . . . yes
Ir(3) C(28) C(27) C(26) -61.7(4) . . . yes
Ir(3) C(28) C(27) C(32) 122.4(6) . . . yes
Ir(3) C(28) C(29) C(25) 63.1(4) . . . yes
Ir(3) C(28) C(29) C(34) -121.8(6) . . . yes
Ir(3) C(29) C(25) C(26) 60.5(4) . . . yes
Ir(3) C(29) C(25) C(30) -118.4(6) . . . yes
Ir(3) C(29) C(28) C(27) -60.0(4) . . . yes
Ir(3) C(29) C(28) C(33) 119.3(6) . . . yes
Ir(4) N(4) Ir(2) N(2) -83.4(2) . . . yes
Ir(4) N(4) Ir(2) N(7) -7.6(2) . . . yes
Ir(4) N(4) Ir(2) C(15) 169.4(2) . . . yes
Ir(4) N(4) Ir(2) C(16) -179.0(3) . . . yes
Ir(4) N(4) Ir(2) C(17) 93.2(5) . . . yes
Ir(4) N(4) Ir(2) C(18) 97.4(3) . . . yes
Ir(4) N(4) Ir(2) C(19) 131.6(2) . . . yes
Ir(4) N(4) C(2) N(3) -131(10) . . . yes
Ir(4) N(6) Ir(3) N(2) 84.9(2) . . . yes
Ir(4) N(6) Ir(3) N(7) 8.4(2) . . . yes
Ir(4) N(6) Ir(3) C(25) -120.6(2) . . . yes
Ir(4) N(6) Ir(3) C(26) -89.7(3) . . . yes
Ir(4) N(6) Ir(3) C(27) -103.7(6) . . . yes
Ir(4) N(6) Ir(3) C(28) 179.0(3) . . . yes
Ir(4) N(6) Ir(3) C(29) -160.4(2) . . . yes
Ir(4) N(6) C(3) N(5) 92(9) . . . yes
Ir(4) N(7) Ir(2) N(2) 96.4(2) . . . yes
Ir(4) N(7) Ir(2) N(4) 7.2(2) . . . yes
Ir(4) N(7) Ir(2) C(15) -144(1) . . . yes
Ir(4) N(7) Ir(2) C(16) -179.2(2) . . . yes
Ir(4) N(7) Ir(2) C(17) -146.3(2) . . . yes
Ir(4) N(7) Ir(2) C(18) -105.0(2) . . . yes
Ir(4) N(7) Ir(2) C(19) -73.7(3) . . . yes
Ir(4) N(7) Ir(3) N(2) -96.3(2) . . . yes
Ir(4) N(7) Ir(3) N(6) -8.0(2) . . . yes
Ir(4) N(7) Ir(3) C(25) 81.5(3) . . . yes
Ir(4) N(7) Ir(3) C(26) 114.3(2) . . . yes
Ir(4) N(7) Ir(3) C(27) 155.2(2) . . . yes
Ir(4) N(7) Ir(3) C(28) -178.3(3) . . . yes
Ir(4) N(7) Ir(3) C(29) 90(1) . . . yes
Ir(4) N(7) C(4) N(8) -170.6 . . . yes
Ir(4) C(35) C(36) C(37) 60.4(4) . . . yes
Ir(4) C(35) C(36) C(41) -117.5(6) . . . yes
Ir(4) C(35) C(39) C(38) -59.7(4) . . . yes
Ir(4) C(35) C(39) C(44) 117.0(5) . . . yes
Ir(4) C(36) C(35) C(39) -63.0(4) . . . yes
Ir(4) C(36) C(35) C(40) 117.4(6) . . . yes
Ir(4) C(36) C(37) C(38) 60.1(4) . . . yes
Ir(4) C(36) C(37) C(42) -123.0(6) . . . yes
Ir(4) C(37) C(36) C(35) -59.2(4) . . . yes
Ir(4) C(37) C(36) C(41) 118.6(6) . . . yes
Ir(4) C(37) C(38) C(39) 61.9(4) . . . yes
Ir(4) C(37) C(38) C(43) -121.4(6) . . . yes
Ir(4) C(38) C(37) C(36) -60.6(4) . . . yes
Ir(4) C(38) C(37) C(42) 122.4(5) . . . yes
Ir(4) C(38) C(39) C(35) 58.7(4) . . . yes
Ir(4) C(38) C(39) C(44) -117.9(6) . . . yes
Ir(4) C(39) C(35) C(36) 63.1(4) . . . yes
Ir(4) C(39) C(35) C(40) -117.3(6) . . . yes
Ir(4) C(39) C(38) C(37) -61.6(4) . . . yes
Ir(4) C(39) C(38) C(43) 121.8(6) . . . yes
N(1) Ir(1) N(3) C(2) 44.7(5) . . . yes
N(1) Ir(1) N(5) C(3) -43.1(5) . . . yes
N(1) Ir(1) C(5) C(6) 150.6(4) . . . yes
N(1) Ir(1) C(5) C(9) 31.0(6) . . . yes
N(1) Ir(1) C(5) C(10) -90.2(10) . . . yes
N(1) Ir(1) C(6) C(5) -86.5(9) . . . yes
N(1) Ir(1) C(6) C(7) 30.1(10) . . . yes
N(1) Ir(1) C(6) C(11) 152.5(9) . . . yes
N(1) Ir(1) C(7) C(6) -168.2(4) . . . yes
N(1) Ir(1) C(7) C(8) -49.7(5) . . . yes
N(1) Ir(1) C(7) C(12) 71.5(8) . . . yes
N(1) Ir(1) C(8) C(7) 139.8(4) . . . yes
N(1) Ir(1) C(8) C(9) -101.1(4) . . . yes
N(1) Ir(1) C(8) C(13) 20.6(8) . . . yes
N(1) Ir(1) C(9) C(5) -158.5(4) . . . yes
N(1) Ir(1) C(9) C(8) 84.5(4) . . . yes
N(1) Ir(1) C(9) C(14) -34.8(10) . . . yes
N(2) Ir(2) N(4) C(2) 60.3(5) . . . yes
N(2) Ir(2) N(7) C(4) -137.9(4) . . . yes
N(2) Ir(2) C(15) C(16) 79.0(3) . . . yes
N(2) Ir(2) C(15) C(19) -164.9(3) . . . yes
N(2) Ir(2) C(15) C(20) -43.1(5) . . . yes
N(2) Ir(2) C(16) C(15) -109.7(3) . . . yes
N(2) Ir(2) C(16) C(17) 131.3(3) . . . yes
N(2) Ir(2) C(16) C(21) 9.7(5) . . . yes
N(2) Ir(2) C(17) C(16) -59.5(4) . . . yes
N(2) Ir(2) C(17) C(18) -178.0(3) . . . yes
N(2) Ir(2) C(17) C(22) 61.4(6) . . . yes
N(2) Ir(2) C(18) C(17) 5.0(8) . . . yes
N(2) Ir(2) C(18) C(19) -113.7(6) . . . yes
N(2) Ir(2) C(18) C(23) 124.6(7) . . . yes
N(2) Ir(2) C(19) C(15) 25.8(6) . . . yes
N(2) Ir(2) C(19) C(18) 145.0(4) . . . yes
N(2) Ir(2) C(19) C(24) -93.5(6) . . . yes
N(2) Ir(3) N(6) C(3) -53.8(4) . . . yes
N(2) Ir(3) N(7) C(4) 135.0(4) . . . yes
N(2) Ir(3) C(25) C(26) -127.0(5) . . . yes
N(2) Ir(3) C(25) C(29) -7.7(7) . . . yes
N(2) Ir(3) C(25) C(30) 111.0(7) . . . yes
N(2) Ir(3) C(26) C(25) 135.8(4) . . . yes
N(2) Ir(3) C(26) C(27) 17.3(6) . . . yes
N(2) Ir(3) C(26) C(31) -102.3(6) . . . yes
N(2) Ir(3) C(27) C(26) -170.9(3) . . . yes
N(2) Ir(3) C(27) C(28) 71.8(4) . . . yes
N(2) Ir(3) C(27) C(32) -49.9(6) . . . yes
N(2) Ir(3) C(28) C(27) -117.5(4) . . . yes
N(2) Ir(3) C(28) C(29) 122.4(3) . . . yes
N(2) Ir(3) C(28) C(33) 4.6(6) . . . yes
N(2) Ir(3) C(29) C(25) 176.3(3) . . . yes
N(2) Ir(3) C(29) C(28) -67.9(4) . . . yes
N(2) Ir(3) C(29) C(34) 54.8(7) . . . yes
N(3) Ir(1) N(1) C(1) -44.2(5) . . . yes
N(3) Ir(1) N(5) C(3) 46.2(5) . . . yes
N(3) Ir(1) C(5) C(6) -28.0(6) . . . yes
N(3) Ir(1) C(5) C(9) -147.7(4) . . . yes
N(3) Ir(1) C(5) C(10) 91.1(10) . . . yes
N(3) Ir(1) C(6) C(5) 160.4(4) . . . yes
N(3) Ir(1) C(6) C(7) -83.1(4) . . . yes
N(3) Ir(1) C(6) C(11) 39.4(10) . . . yes
N(3) Ir(1) C(7) C(6) 101.1(4) . . . yes
N(3) Ir(1) C(7) C(8) -140.4(4) . . . yes
N(3) Ir(1) C(7) C(12) -19.2(8) . . . yes
N(3) Ir(1) C(8) C(7) 47.8(5) . . . yes
N(3) Ir(1) C(8) C(9) 166.9(4) . . . yes
N(3) Ir(1) C(8) C(13) -71.5(8) . . . yes
N(3) Ir(1) C(9) C(5) 86.0(8) . . . yes
N(3) Ir(1) C(9) C(8) -31.0(9) . . . yes
N(3) Ir(1) C(9) C(14) -150.3(8) . . . yes
N(4) Ir(2) N(2) C(1) -58.1(4) . . . yes
N(4) Ir(2) N(7) C(4) 132.8(4) . . . yes
N(4) Ir(2) C(15) C(16) 170.7(3) . . . yes
N(4) Ir(2) C(15) C(19) -73.2(4) . . . yes
N(4) Ir(2) C(15) C(20) 48.6(5) . . . yes
N(4) Ir(2) C(16) C(15) -17.2(6) . . . yes
N(4) Ir(2) C(16) C(17) -136.2(4) . . . yes
N(4) Ir(2) C(16) C(21) 102.1(6) . . . yes
N(4) Ir(2) C(17) C(16) 124.4(5) . . . yes
N(4) Ir(2) C(17) C(18) 5.9(7) . . . yes
N(4) Ir(2) C(17) C(22) -114.8(6) . . . yes
N(4) Ir(2) C(18) C(17) -177.2(3) . . . yes
N(4) Ir(2) C(18) C(19) 64.2(4) . . . yes
N(4) Ir(2) C(18) C(23) -57.5(7) . . . yes
N(4) Ir(2) C(19) C(15) 115.5(3) . . . yes
N(4) Ir(2) C(19) C(18) -125.2(4) . . . yes
N(4) Ir(2) C(19) C(24) -3.8(5) . . . yes
N(4) Ir(4) N(6) C(3) 55.3(4) . . . yes
N(4) Ir(4) N(7) C(4) -132.1(4) . . . yes
N(4) Ir(4) C(35) C(36) 78.4(4) . . . yes
N(4) Ir(4) C(35) C(39) -166.0(3) . . . yes
N(4) Ir(4) C(35) C(40) -46.0(6) . . . yes
N(4) Ir(4) C(36) C(35) -110.5(3) . . . yes
N(4) Ir(4) C(36) C(37) 129.7(4) . . . yes
N(4) Ir(4) C(36) C(41) 8.7(6) . . . yes
N(4) Ir(4) C(37) C(36) -60.8(4) . . . yes
N(4) Ir(4) C(37) C(38) 179.9(3) . . . yes
N(4) Ir(4) C(37) C(42) 62.2(7) . . . yes
N(4) Ir(4) C(38) C(37) -0.1(7) . . . yes
N(4) Ir(4) C(38) C(39) -116.4(6) . . . yes
N(4) Ir(4) C(38) C(43) 120.5(6) . . . yes
N(4) Ir(4) C(39) C(35) 24.2(5) . . . yes
N(4) Ir(4) C(39) C(38) 144.4(4) . . . yes
N(4) Ir(4) C(39) C(44) -93.9(6) . . . yes
N(5) Ir(1) N(1) C(1) 43.8(5) . . . yes
N(5) Ir(1) N(3) C(2) -42.5(5) . . . yes
N(5) Ir(1) C(5) C(6) -119.2(4) . . . yes
N(5) Ir(1) C(5) C(9) 121.1(4) . . . yes
N(5) Ir(1) C(5) C(10) -0.1(10) . . . yes
N(5) Ir(1) C(6) C(5) 69.0(5) . . . yes
N(5) Ir(1) C(6) C(7) -174.4(4) . . . yes
N(5) Ir(1) C(6) C(11) -51(1) . . . yes
N(5) Ir(1) C(7) C(6) 10.5(7) . . . yes
N(5) Ir(1) C(7) C(8) 129.0(5) . . . yes
N(5) Ir(1) C(7) C(12) -109.7(8) . . . yes
N(5) Ir(1) C(8) C(7) -127.0(5) . . . yes
N(5) Ir(1) C(8) C(9) -7.9(7) . . . yes
N(5) Ir(1) C(8) C(13) 113.8(8) . . . yes
N(5) Ir(1) C(9) C(5) -67.2(5) . . . yes
N(5) Ir(1) C(9) C(8) 175.9(4) . . . yes
N(5) Ir(1) C(9) C(14) 56.6(10) . . . yes
N(6) Ir(3) N(2) C(1) 55.9(5) . . . yes
N(6) Ir(3) N(7) C(4) -136.6(4) . . . yes
N(6) Ir(3) C(25) C(26) 136.7(3) . . . yes
N(6) Ir(3) C(25) C(29) -104.0(4) . . . yes
N(6) Ir(3) C(25) C(30) 14.8(6) . . . yes
N(6) Ir(3) C(26) C(25) -55.0(4) . . . yes
N(6) Ir(3) C(26) C(27) -173.6(3) . . . yes
N(6) Ir(3) C(26) C(31) 66.8(6) . . . yes
N(6) Ir(3) C(27) C(26) 18.3(8) . . . yes
N(6) Ir(3) C(27) C(28) -99.0(7) . . . yes
N(6) Ir(3) C(27) C(32) 139.3(6) . . . yes
N(6) Ir(3) C(28) C(27) 152.4(4) . . . yes
N(6) Ir(3) C(28) C(29) 32.4(5) . . . yes
N(6) Ir(3) C(28) C(33) -85.5(6) . . . yes
N(6) Ir(3) C(29) C(25) 84.6(4) . . . yes
N(6) Ir(3) C(29) C(28) -159.6(3) . . . yes
N(6) Ir(3) C(29) C(34) -36.9(7) . . . yes
N(6) Ir(4) N(4) C(2) -59.0(5) . . . yes
N(6) Ir(4) N(7) C(4) 138.8(4) . . . yes
N(6) Ir(4) C(35) C(36) 170.1(3) . . . yes
N(6) Ir(4) C(35) C(39) -74.3(3) . . . yes
N(6) Ir(4) C(35) C(40) 45.8(6) . . . yes
N(6) Ir(4) C(36) C(35) -17.7(6) . . . yes
N(6) Ir(4) C(36) C(37) -137.5(4) . . . yes
N(6) Ir(4) C(36) C(41) 101.5(6) . . . yes
N(6) Ir(4) C(37) C(36) 120.0(5) . . . yes
N(6) Ir(4) C(37) C(38) 0.8(7) . . . yes
N(6) Ir(4) C(37) C(42) -116.9(6) . . . yes
N(6) Ir(4) C(38) C(37) -179.6(3) . . . yes
N(6) Ir(4) C(38) C(39) 64.0(4) . . . yes
N(6) Ir(4) C(38) C(43) -59.0(6) . . . yes
N(6) Ir(4) C(39) C(35) 114.2(3) . . . yes
N(6) Ir(4) C(39) C(38) -125.6(4) . . . yes
N(6) Ir(4) C(39) C(44) -3.9(5) . . . yes
N(7) Ir(2) N(2) C(1) -133.8(5) . . . yes
N(7) Ir(2) N(4) C(2) 136.0(5) . . . yes
N(7) Ir(2) C(15) C(16) -38(1) . . . yes
N(7) Ir(2) C(15) C(19) 77(1) . . . yes
N(7) Ir(2) C(15) C(20) -160(1) . . . yes
N(7) Ir(2) C(16) C(15) 174.7(3) . . . yes
N(7) Ir(2) C(16) C(17) 55.7(4) . . . yes
N(7) Ir(2) C(16) C(21) -65.9(6) . . . yes
N(7) Ir(2) C(17) C(16) -142.4(3) . . . yes
N(7) Ir(2) C(17) C(18) 99.1(4) . . . yes
N(7) Ir(2) C(17) C(22) -21.6(6) . . . yes
N(7) Ir(2) C(18) C(17) -94.8(4) . . . yes
N(7) Ir(2) C(18) C(19) 146.6(3) . . . yes
N(7) Ir(2) C(18) C(23) 24.8(7) . . . yes
N(7) Ir(2) C(19) C(15) -171.2(3) . . . yes
N(7) Ir(2) C(19) C(18) -51.9(5) . . . yes
N(7) Ir(2) C(19) C(24) 69.5(6) . . . yes
N(7) Ir(3) N(2) C(1) 132.6(5) . . . yes
N(7) Ir(3) N(6) C(3) -130.3(5) . . . yes
N(7) Ir(3) C(25) C(26) 58.0(4) . . . yes
N(7) Ir(3) C(25) C(29) 177.3(3) . . . yes
N(7) Ir(3) C(25) C(30) -64.0(6) . . . yes
N(7) Ir(3) C(26) C(25) -137.7(3) . . . yes
N(7) Ir(3) C(26) C(27) 103.8(3) . . . yes
N(7) Ir(3) C(26) C(31) -15.8(6) . . . yes
N(7) Ir(3) C(27) C(26) -88.8(3) . . . yes
N(7) Ir(3) C(27) C(28) 153.8(3) . . . yes
N(7) Ir(3) C(27) C(32) 32.2(6) . . . yes
N(7) Ir(3) C(28) C(27) -42.6(5) . . . yes
N(7) Ir(3) C(28) C(29) -162.6(3) . . . yes
N(7) Ir(3) C(28) C(33) 79.5(6) . . . yes
N(7) Ir(3) C(29) C(25) -11(1) . . . yes
N(7) Ir(3) C(29) C(28) 104(1) . . . yes
N(7) Ir(3) C(29) C(34) -132.6(10) . . . yes
N(7) Ir(4) N(4) C(2) -135.5(5) . . . yes
N(7) Ir(4) N(6) C(3) 131.4(4) . . . yes
N(7) Ir(4) C(35) C(36) -45(2) . . . yes
N(7) Ir(4) C(35) C(39) 69(1) . . . yes
N(7) Ir(4) C(35) C(40) -170(1) . . . yes
N(7) Ir(4) C(36) C(35) 173.4(3) . . . yes
N(7) Ir(4) C(36) C(37) 53.6(5) . . . yes
N(7) Ir(4) C(36) C(41) -67.4(7) . . . yes
N(7) Ir(4) C(37) C(36) -143.9(3) . . . yes
N(7) Ir(4) C(37) C(38) 96.8(3) . . . yes
N(7) Ir(4) C(37) C(42) -20.9(7) . . . yes
N(7) Ir(4) C(38) C(37) -96.9(3) . . . yes
N(7) Ir(4) C(38) C(39) 146.8(3) . . . yes
N(7) Ir(4) C(38) C(43) 23.7(6) . . . yes
N(7) Ir(4) C(39) C(35) -171.0(3) . . . yes
N(7) Ir(4) C(39) C(38) -50.8(5) . . . yes
N(7) Ir(4) C(39) C(44) 70.9(6) . . . yes
C(1) N(1) Ir(1) C(5) 136.8(5) . . . yes
C(1) N(1) Ir(1) C(6) -158.9(7) . . . yes
C(1) N(1) Ir(1) C(7) -136.8(5) . . . yes
C(1) N(1) Ir(1) C(8) -165.0(5) . . . yes
C(1) N(1) Ir(1) C(9) 155.8(5) . . . yes
C(1) N(2) Ir(2) C(15) 51.6(5) . . . yes
C(1) N(2) Ir(2) C(16) 90.8(5) . . . yes
C(1) N(2) Ir(2) C(17) 123.6(4) . . . yes
C(1) N(2) Ir(2) C(18) 120.0(7) . . . yes
C(1) N(2) Ir(2) C(19) 34.7(6) . . . yes
C(1) N(2) Ir(3) C(25) -43.5(7) . . . yes
C(1) N(2) Ir(3) C(26) -133.2(5) . . . yes
C(1) N(2) Ir(3) C(27) -121.4(5) . . . yes
C(1) N(2) Ir(3) C(28) -85.1(5) . . . yes
C(1) N(2) Ir(3) C(29) -48.9(5) . . . yes
C(2) N(3) Ir(1) C(5) -136.2(5) . . . yes
C(2) N(3) Ir(1) C(6) -153.6(5) . . . yes
C(2) N(3) Ir(1) C(7) 167.3(5) . . . yes
C(2) N(3) Ir(1) C(8) 140.0(5) . . . yes
C(2) N(3) Ir(1) C(9) 162.3(7) . . . yes
C(2) N(4) Ir(2) C(15) -47.0(5) . . . yes
C(2) N(4) Ir(2) C(16) -35.3(7) . . . yes
C(2) N(4) Ir(2) C(17) -123.1(5) . . . yes
C(2) N(4) Ir(2) C(18) -119.0(5) . . . yes
C(2) N(4) Ir(2) C(19) -84.8(5) . . . yes
C(2) N(4) Ir(4) C(35) 50.0(5) . . . yes
C(2) N(4) Ir(4) C(36) 88.7(5) . . . yes
C(2) N(4) Ir(4) C(37) 121.3(5) . . . yes
C(2) N(4) Ir(4) C(38) 121.4(6) . . . yes
C(2) N(4) Ir(4) C(39) 34.0(6) . . . yes
C(3) N(5) Ir(1) C(5) -178.7(6) . . . yes
C(3) N(5) Ir(1) C(6) 145.1(5) . . . yes
C(3) N(5) Ir(1) C(7) 138.0(5) . . . yes
C(3) N(5) Ir(1) C(8) -138.3(6) . . . yes
C(3) N(5) Ir(1) C(9) -143.6(5) . . . yes
C(3) N(6) Ir(3) C(25) 100.7(5) . . . yes
C(3) N(6) Ir(3) C(26) 131.6(4) . . . yes
C(3) N(6) Ir(3) C(27) 117.7(7) . . . yes
C(3) N(6) Ir(3) C(28) 40.3(6) . . . yes
C(3) N(6) Ir(3) C(29) 60.9(5) . . . yes
C(3) N(6) Ir(4) C(35) -52.5(5) . . . yes
C(3) N(6) Ir(4) C(36) -40.7(6) . . . yes
C(3) N(6) Ir(4) C(37) -125.4(5) . . . yes
C(3) N(6) Ir(4) C(38) -124.8(4) . . . yes
C(3) N(6) Ir(4) C(39) -90.6(4) . . . yes
C(4) N(7) Ir(2) C(15) -18(2) . . . yes
C(4) N(7) Ir(2) C(16) -53.5(5) . . . yes
C(4) N(7) Ir(2) C(17) -20.7(4) . . . yes
C(4) N(7) Ir(2) C(18) 20.7(5) . . . yes
C(4) N(7) Ir(2) C(19) 52.0(5) . . . yes
C(4) N(7) Ir(3) C(25) -47.2(5) . . . yes
C(4) N(7) Ir(3) C(26) -14.4(4) . . . yes
C(4) N(7) Ir(3) C(27) 26.5(5) . . . yes
C(4) N(7) Ir(3) C(28) 53.0(5) . . . yes
C(4) N(7) Ir(3) C(29) -38(1) . . . yes
C(4) N(7) Ir(4) C(35) -6(2) . . . yes
C(4) N(7) Ir(4) C(36) -47.2(5) . . . yes
C(4) N(7) Ir(4) C(37) -15.9(5) . . . yes
C(4) N(7) Ir(4) C(38) 26.0(5) . . . yes
C(4) N(7) Ir(4) C(39) 56.6(5) . . . yes
C(5) Ir(1) C(6) C(7) 116.6(6) . . . yes
C(5) Ir(1) C(6) C(11) -120(1) . . . yes
C(5) Ir(1) C(7) C(6) -38.4(4) . . . yes
C(5) Ir(1) C(7) C(8) 80.1(5) . . . yes
C(5) Ir(1) C(7) C(12) -158.7(9) . . . yes
C(5) Ir(1) C(8) C(7) -81.2(5) . . . yes
C(5) Ir(1) C(8) C(9) 37.9(4) . . . yes
C(5) Ir(1) C(8) C(13) 159.5(9) . . . yes
C(5) Ir(1) C(9) C(8) -116.9(6) . . . yes
C(5) Ir(1) C(9) C(14) 123(1) . . . yes
C(5) C(6) Ir(1) C(7) -116.6(6) . . . yes
C(5) C(6) Ir(1) C(8) -79.8(5) . . . yes
C(5) C(6) Ir(1) C(9) -36.4(4) . . . yes
C(5) C(6) C(7) C(8) 1.0(7) . . . yes
C(5) C(6) C(7) C(12) -179.4(6) . . . yes
C(5) C(9) Ir(1) C(6) 37.0(4) . . . yes
C(5) C(9) Ir(1) C(7) 80.5(5) . . . yes
C(5) C(9) Ir(1) C(8) 116.9(6) . . . yes
C(5) C(9) C(8) C(7) -0.6(7) . . . yes
C(5) C(9) C(8) C(13) -179.8(6) . . . yes
C(6) Ir(1) C(5) C(9) -119.7(6) . . . yes
C(6) Ir(1) C(5) C(10) 119(1) . . . yes
C(6) Ir(1) C(7) C(8) 118.5(6) . . . yes
C(6) Ir(1) C(7) C(12) -120.3(9) . . . yes
C(6) Ir(1) C(8) C(7) -37.9(4) . . . yes
C(6) Ir(1) C(8) C(9) 81.2(5) . . . yes
C(6) Ir(1) C(8) C(13) -157.2(9) . . . yes
C(6) Ir(1) C(9) C(8) -80.0(4) . . . yes
C(6) Ir(1) C(9) C(14) 160(1) . . . yes
C(6) C(5) Ir(1) C(7) 38.7(4) . . . yes
C(6) C(5) Ir(1) C(8) 81.1(5) . . . yes
C(6) C(5) Ir(1) C(9) 119.7(6) . . . yes
C(6) C(5) C(9) C(8) 1.2(7) . . . yes
C(6) C(5) C(9) C(14) 176.6(7) . . . yes
C(6) C(7) Ir(1) C(8) -118.5(6) . . . yes
C(6) C(7) Ir(1) C(9) -81.0(5) . . . yes
C(6) C(7) C(8) C(9) -0.3(7) . . . yes
C(6) C(7) C(8) C(13) 179.0(6) . . . yes
C(7) Ir(1) C(5) C(9) -80.9(4) . . . yes
C(7) Ir(1) C(5) C(10) 157(1) . . . yes
C(7) Ir(1) C(6) C(11) 122(1) . . . yes
C(7) Ir(1) C(8) C(9) 119.1(6) . . . yes
C(7) Ir(1) C(8) C(13) -119.2(10) . . . yes
C(7) Ir(1) C(9) C(8) -36.5(4) . . . yes
C(7) Ir(1) C(9) C(14) -155(1) . . . yes
C(7) C(6) Ir(1) C(8) 36.8(4) . . . yes
C(7) C(6) Ir(1) C(9) 80.1(4) . . . yes
C(7) C(6) C(5) C(9) -1.4(7) . . . yes
C(7) C(6) C(5) C(10) -179.7(6) . . . yes
C(7) C(8) Ir(1) C(9) -119.1(6) . . . yes
C(7) C(8) C(9) C(14) -176.2(6) . . . yes
C(8) Ir(1) C(5) C(9) -38.6(4) . . . yes
C(8) Ir(1) C(5) C(10) -159(1) . . . yes
C(8) Ir(1) C(6) C(11) 159(1) . . . yes
C(8) Ir(1) C(7) C(12) 121.2(9) . . . yes
C(8) Ir(1) C(9) C(14) -119(1) . . . yes
C(8) C(7) Ir(1) C(9) 37.5(4) . . . yes
C(8) C(7) C(6) C(11) 178.4(7) . . . yes
C(8) C(9) C(5) C(10) 179.5(7) . . . yes
C(9) Ir(1) C(5) C(10) -121(1) . . . yes
C(9) Ir(1) C(6) C(11) -157(1) . . . yes
C(9) Ir(1) C(7) C(12) 158.7(9) . . . yes
C(9) Ir(1) C(8) C(13) 121.7(10) . . . yes
C(9) C(5) C(6) C(11) -178.8(7) . . . yes
C(9) C(8) C(7) C(12) -179.9(6) . . . yes
C(10) C(5) C(6) C(11) 2(1) . . . yes
C(10) C(5) C(9) C(14) -5(1) . . . yes
C(11) C(6) C(7) C(12) -1(1) . . . yes
C(12) C(7) C(8) C(13) -0.6(10) . . . yes
C(13) C(8) C(9) C(14) 4(1) . . . yes
C(15) Ir(2) C(16) C(17) -119.0(5) . . . yes
C(15) Ir(2) C(16) C(21) 119.3(6) . . . yes
C(15) Ir(2) C(17) C(16) 37.8(3) . . . yes
C(15) Ir(2) C(17) C(18) -80.7(4) . . . yes
C(15) Ir(2) C(17) C(22) 158.7(6) . . . yes
C(15) Ir(2) C(18) C(17) 81.0(4) . . . yes
C(15) Ir(2) C(18) C(19) -37.6(3) . . . yes
C(15) Ir(2) C(18) C(23) -159.3(7) . . . yes
C(15) Ir(2) C(19) C(18) 119.3(5) . . . yes
C(15) Ir(2) C(19) C(24) -119.3(7) . . . yes
C(15) C(16) Ir(2) C(17) 119.0(5) . . . yes
C(15) C(16) Ir(2) C(18) 81.4(4) . . . yes
C(15) C(16) Ir(2) C(19) 38.9(3) . . . yes
C(15) C(16) C(17) C(18) 0.5(6) . . . yes
C(15) C(16) C(17) C(22) 178.9(5) . . . yes
C(15) C(19) Ir(2) C(16) -39.1(3) . . . yes
C(15) C(19) Ir(2) C(17) -81.7(4) . . . yes
C(15) C(19) Ir(2) C(18) -119.3(5) . . . yes
C(15) C(19) C(18) C(17) -1.1(6) . . . yes
C(15) C(19) C(18) C(23) -178.1(6) . . . yes
C(16) Ir(2) C(15) C(19) 116.1(5) . . . yes
C(16) Ir(2) C(15) C(20) -122.0(6) . . . yes
C(16) Ir(2) C(17) C(18) -118.5(5) . . . yes
C(16) Ir(2) C(17) C(22) 120.9(7) . . . yes
C(16) Ir(2) C(18) C(17) 37.1(3) . . . yes
C(16) Ir(2) C(18) C(19) -81.5(4) . . . yes
C(16) Ir(2) C(18) C(23) 156.8(7) . . . yes
C(16) Ir(2) C(19) C(18) 80.2(4) . . . yes
C(16) Ir(2) C(19) C(24) -158.4(6) . . . yes
C(16) C(15) Ir(2) C(17) -36.7(3) . . . yes
C(16) C(15) Ir(2) C(18) -79.7(4) . . . yes
C(16) C(15) Ir(2) C(19) -116.1(5) . . . yes
C(16) C(15) C(19) C(18) 1.3(6) . . . yes
C(16) C(15) C(19) C(24) 179.0(6) . . . yes
C(16) C(17) Ir(2) C(18) 118.5(5) . . . yes
C(16) C(17) Ir(2) C(19) 81.5(4) . . . yes
C(16) C(17) C(18) C(19) 0.4(6) . . . yes
C(16) C(17) C(18) C(23) 177.5(5) . . . yes
C(17) Ir(2) C(15) C(19) 79.5(4) . . . yes
C(17) Ir(2) C(15) C(20) -158.7(6) . . . yes
C(17) Ir(2) C(16) C(21) -121.7(7) . . . yes
C(17) Ir(2) C(18) C(19) -118.6(5) . . . yes
C(17) Ir(2) C(18) C(23) 119.7(8) . . . yes
C(17) Ir(2) C(19) C(18) 37.6(4) . . . yes
C(17) Ir(2) C(19) C(24) 159.0(6) . . . yes
C(17) C(16) Ir(2) C(18) -37.6(4) . . . yes
C(17) C(16) Ir(2) C(19) -80.1(4) . . . yes
C(17) C(16) C(15) C(19) -1.1(6) . . . yes
C(17) C(16) C(15) C(20) 178.6(5) . . . yes
C(17) C(18) Ir(2) C(19) 118.6(5) . . . yes
C(17) C(18) C(19) C(24) -178.7(6) . . . yes
C(18) Ir(2) C(15) C(19) 36.5(4) . . . yes
C(18) Ir(2) C(15) C(20) 158.3(6) . . . yes
C(18) Ir(2) C(16) C(21) -159.3(6) . . . yes
C(18) Ir(2) C(17) C(22) -120.7(7) . . . yes
C(18) Ir(2) C(19) C(24) 121.4(7) . . . yes
C(18) C(17) Ir(2) C(19) -37.0(4) . . . yes
C(18) C(17) C(16) C(21) 178.8(5) . . . yes
C(18) C(19) C(15) C(20) -178.3(6) . . . yes
C(19) Ir(2) C(15) C(20) 121.8(7) . . . yes
C(19) Ir(2) C(16) C(21) 158.3(6) . . . yes
C(19) Ir(2) C(17) C(22) -157.6(6) . . . yes
C(19) Ir(2) C(18) C(23) -121.7(8) . . . yes
C(19) C(15) C(16) C(21) -179.5(5) . . . yes
C(19) C(18) C(17) C(22) -178.1(5) . . . yes
C(20) C(15) C(16) C(21) 0.2(9) . . . yes
C(20) C(15) C(19) C(24) -0.7(9) . . . yes
C(21) C(16) C(17) C(22) -2.7(9) . . . yes
C(22) C(17) C(18) C(23) -1.0(9) . . . yes
C(23) C(18) C(19) C(24) 4.2(10) . . . yes
C(25) Ir(3) C(26) C(27) -118.5(5) . . . yes
C(25) Ir(3) C(26) C(31) 121.9(7) . . . yes
C(25) Ir(3) C(27) C(26) 36.8(3) . . . yes
C(25) Ir(3) C(27) C(28) -80.5(4) . . . yes
C(25) Ir(3) C(27) C(32) 157.8(6) . . . yes
C(25) Ir(3) C(28) C(27) 80.9(4) . . . yes
C(25) Ir(3) C(28) C(29) -39.1(4) . . . yes
C(25) Ir(3) C(28) C(33) -157.0(6) . . . yes
C(25) Ir(3) C(29) C(28) 115.8(5) . . . yes
C(25) Ir(3) C(29) C(34) -121.5(8) . . . yes
C(25) C(26) Ir(3) C(27) 118.5(5) . . . yes
C(25) C(26) Ir(3) C(28) 81.0(4) . . . yes
C(25) C(26) Ir(3) C(29) 37.5(4) . . . yes
C(25) C(26) C(27) C(28) 1.0(7) . . . yes
C(25) C(26) C(27) C(32) 177.0(6) . . . yes
C(25) C(29) Ir(3) C(26) -36.4(3) . . . yes
C(25) C(29) Ir(3) C(27) -79.7(4) . . . yes
C(25) C(29) Ir(3) C(28) -115.8(5) . . . yes
C(25) C(29) C(28) C(27) 3.1(7) . . . yes
C(25) C(29) C(28) C(33) -177.6(6) . . . yes
C(26) Ir(3) C(25) C(29) 119.3(5) . . . yes
C(26) Ir(3) C(25) C(30) -122.0(7) . . . yes
C(26) Ir(3) C(27) C(28) -117.3(5) . . . yes
C(26) Ir(3) C(27) C(32) 121.0(6) . . . yes
C(26) Ir(3) C(28) C(27) 38.5(4) . . . yes
C(26) Ir(3) C(28) C(29) -81.5(4) . . . yes
C(26) Ir(3) C(28) C(33) 160.6(6) . . . yes
C(26) Ir(3) C(29) C(28) 79.4(4) . . . yes
C(26) Ir(3) C(29) C(34) -157.9(7) . . . yes
C(26) C(25) Ir(3) C(27) -37.8(3) . . . yes
C(26) C(25) Ir(3) C(28) -80.3(4) . . . yes
C(26) C(25) Ir(3) C(29) -119.3(5) . . . yes
C(26) C(25) C(29) C(28) -2.4(7) . . . yes
C(26) C(25) C(29) C(34) -177.6(6) . . . yes
C(26) C(27) Ir(3) C(28) 117.3(5) . . . yes
C(26) C(27) Ir(3) C(29) 80.4(4) . . . yes
C(26) C(27) C(28) C(29) -2.6(7) . . . yes
C(26) C(27) C(28) C(33) 178.1(6) . . . yes
C(27) Ir(3) C(25) C(29) 81.4(4) . . . yes
C(27) Ir(3) C(25) C(30) -159.8(6) . . . yes
C(27) Ir(3) C(26) C(31) -119.6(7) . . . yes
C(27) Ir(3) C(28) C(29) -120.0(5) . . . yes
C(27) Ir(3) C(28) C(33) 122.1(7) . . . yes
C(27) Ir(3) C(29) C(28) 36.1(3) . . . yes
C(27) Ir(3) C(29) C(34) 158.7(7) . . . yes
C(27) C(26) Ir(3) C(28) -37.5(3) . . . yes
C(27) C(26) Ir(3) C(29) -81.0(4) . . . yes
C(27) C(26) C(25) C(29) 0.9(7) . . . yes
C(27) C(26) C(25) C(30) 179.7(6) . . . yes
C(27) C(28) Ir(3) C(29) 120.0(5) . . . yes
C(27) C(28) C(29) C(34) 178.2(6) . . . yes
C(28) Ir(3) C(25) C(29) 39.0(3) . . . yes
C(28) Ir(3) C(25) C(30) 157.7(6) . . . yes
C(28) Ir(3) C(26) C(31) -157.1(6) . . . yes
C(28) Ir(3) C(27) C(32) -121.7(7) . . . yes
C(28) Ir(3) C(29) C(34) 122.7(8) . . . yes
C(28) C(27) Ir(3) C(29) -37.0(4) . . . yes
C(28) C(27) C(26) C(31) -175.2(5) . . . yes
C(28) C(29) C(25) C(30) 178.7(6) . . . yes
C(29) Ir(3) C(25) C(30) 118.8(7) . . . yes
C(29) Ir(3) C(26) C(31) 159.4(6) . . . yes
C(29) Ir(3) C(27) C(32) -158.7(6) . . . yes
C(29) Ir(3) C(28) C(33) -117.9(7) . . . yes
C(29) C(25) C(26) C(31) 177.1(6) . . . yes
C(29) C(28) C(27) C(32) -178.5(6) . . . yes
C(30) C(25) C(26) C(31) -4(1) . . . yes
C(30) C(25) C(29) C(34) 3(1) . . . yes
C(31) C(26) C(27) C(32) 0.7(9) . . . yes
C(32) C(27) C(28) C(33) 2(1) . . . yes
C(33) C(28) C(29) C(34) -2(1) . . . yes
C(35) Ir(4) C(36) C(37) -119.8(5) . . . yes
C(35) Ir(4) C(36) C(41) 119.2(7) . . . yes
C(35) Ir(4) C(37) C(36) 37.2(4) . . . yes
C(35) Ir(4) C(37) C(38) -82.0(4) . . . yes
C(35) Ir(4) C(37) C(42) 160.3(7) . . . yes
C(35) Ir(4) C(38) C(37) 79.3(4) . . . yes
C(35) Ir(4) C(38) C(39) -37.0(4) . . . yes
C(35) Ir(4) C(38) C(43) -160.0(6) . . . yes
C(35) Ir(4) C(39) C(38) 120.2(5) . . . yes
C(35) Ir(4) C(39) C(44) -118.1(6) . . . yes
C(35) C(36) Ir(4) C(37) 119.8(5) . . . yes
C(35) C(36) Ir(4) C(38) 82.0(4) . . . yes
C(35) C(36) Ir(4) C(39) 39.4(3) . . . yes
C(35) C(36) C(37) C(38) 0.8(6) . . . yes
C(35) C(36) C(37) C(42) 177.7(5) . . . yes
C(35) C(39) Ir(4) C(36) -39.0(3) . . . yes
C(35) C(39) Ir(4) C(37) -81.0(4) . . . yes
C(35) C(39) Ir(4) C(38) -120.2(5) . . . yes
C(35) C(39) C(38) C(37) -2.9(6) . . . yes
C(35) C(39) C(38) C(43) -179.5(5) . . . yes
C(36) Ir(4) C(35) C(39) 115.6(5) . . . yes
C(36) Ir(4) C(35) C(40) -124.3(7) . . . yes
C(36) Ir(4) C(37) C(38) -119.2(5) . . . yes
C(36) Ir(4) C(37) C(42) 123.0(8) . . . yes
C(36) Ir(4) C(38) C(37) 36.1(3) . . . yes
C(36) Ir(4) C(38) C(39) -80.2(4) . . . yes
C(36) Ir(4) C(38) C(43) 156.8(6) . . . yes
C(36) Ir(4) C(39) C(38) 81.2(4) . . . yes
C(36) Ir(4) C(39) C(44) -157.1(6) . . . yes
C(36) C(35) Ir(4) C(37) -35.9(3) . . . yes
C(36) C(35) Ir(4) C(38) -79.5(4) . . . yes
C(36) C(35) Ir(4) C(39) -115.6(5) . . . yes
C(36) C(35) C(39) C(38) 3.4(6) . . . yes
C(36) C(35) C(39) C(44) -179.9(5) . . . yes
C(36) C(37) Ir(4) C(38) 119.2(5) . . . yes
C(36) C(37) Ir(4) C(39) 81.1(4) . . . yes
C(36) C(37) C(38) C(39) 1.3(6) . . . yes
C(36) C(37) C(38) C(43) 178.0(5) . . . yes
C(37) Ir(4) C(35) C(39) 79.7(4) . . . yes
C(37) Ir(4) C(35) C(40) -160.2(6) . . . yes
C(37) Ir(4) C(36) C(41) -121.0(7) . . . yes
C(37) Ir(4) C(38) C(39) -116.3(5) . . . yes
C(37) Ir(4) C(38) C(43) 120.7(7) . . . yes
C(37) Ir(4) C(39) C(38) 39.2(4) . . . yes
C(37) Ir(4) C(39) C(44) 160.9(6) . . . yes
C(37) C(36) Ir(4) C(38) -37.8(3) . . . yes
C(37) C(36) Ir(4) C(39) -80.4(4) . . . yes
C(37) C(36) C(35) C(39) -2.6(6) . . . yes
C(37) C(36) C(35) C(40) 177.8(5) . . . yes
C(37) C(38) Ir(4) C(39) 116.3(5) . . . yes
C(37) C(38) C(39) C(44) -179.5(5) . . . yes
C(38) Ir(4) C(35) C(39) 36.1(3) . . . yes
C(38) Ir(4) C(35) C(40) 156.2(6) . . . yes
C(38) Ir(4) C(36) C(41) -158.8(6) . . . yes
C(38) Ir(4) C(37) C(42) -117.7(7) . . . yes
C(38) Ir(4) C(39) C(44) 121.7(7) . . . yes
C(38) C(37) Ir(4) C(39) -38.1(3) . . . yes
C(38) C(37) C(36) C(41) 178.7(5) . . . yes
C(38) C(39) C(35) C(40) -177.0(5) . . . yes
C(39) Ir(4) C(35) C(40) 120.1(7) . . . yes
C(39) Ir(4) C(36) C(41) 158.6(7) . . . yes
C(39) Ir(4) C(37) C(42) -155.9(7) . . . yes
C(39) Ir(4) C(38) C(43) -123.0(7) . . . yes
C(39) C(35) C(36) C(41) 179.6(5) . . . yes
C(39) C(38) C(37) C(42) -175.8(5) . . . yes
C(40) C(35) C(36) C(41) -0.1(9) . . . yes
C(40) C(35) C(39) C(44) -0.3(9) . . . yes
C(41) C(36) C(37) C(42) -4.4(9) . . . yes
C(42) C(37) C(38) C(43) 0.9(9) . . . yes
C(43) C(38) C(39) C(44) 3.9(9) . . . yes
C(45) C(47) C(46) C(49) 176(2) . . . yes
C(45) C(47) C(46) C(48) -179(1) . 2_655 2_655 yes
C(45) C(48) C(46) C(47) -2(2) . . 2_655 yes
C(45) C(49) C(46) C(47) -2(2) 2_655 2_655 2_655 yes
C(46) C(47) C(46) C(48) -2(1) . 2_655 2_655 yes
C(46) C(47) C(46) C(49) 0(1) 2_655 2_655 2_655 yes
C(46) C(48) C(45) C(49) 0(2) . . 2_655 yes
C(46) C(49) C(45) C(48) -2(2) . 2_655 2_655 yes
